data_1513545
loop_
_publ_author_name
'Jiang, Jiu-Long'
'Yao, Ming'
'Lu, Chong-Dao'

_publ_section_title
;
 Efficient synthesis of \a-quaternary \a-hydroxy-\b-amino esters via silyl
 glyoxylate-mediated three-component reactions.
;
_journal_issue 1
_journal_name_full 'Organic letters'
_journal_page_first 318
_journal_page_last 321
_journal_paper_doi 10.1021/ol403388w
_journal_volume 16
_journal_year 2014
_chemical_absolute_configuration syn
_chemical_formula_moiety 'C18 H28 Br N O4 S'
_chemical_formula_sum 'C18 H28 Br N O4 S'
_chemical_formula_weight 434.38
_chemical_name_systematic
; 
 ? 
;
_space_group_IT_number 4
_symmetry_cell_setting monoclinic
_symmetry_space_group_name_Hall 'P 2yb'
_symmetry_space_group_name_H-M 'P 1 21 1'
_atom_sites_solution_hydrogens geom
_atom_sites_solution_primary direct
_atom_sites_solution_secondary difmap
_audit_creation_method SHELXL-97
_cell_angle_alpha 90.00
_cell_angle_beta 95.496(14)
_cell_angle_gamma 90.00
_cell_formula_units_Z 2
_cell_length_a 5.8785(17)
_cell_length_b 18.843(5)
_cell_length_c 9.875(3)
_cell_measurement_reflns_used 3028
_cell_measurement_temperature 296(2)
_cell_measurement_theta_max 19.20
_cell_measurement_theta_min 2.16
_cell_volume 1088.8(5)
_computing_cell_refinement 'Bruker SAINT'
_computing_data_collection 'Bruker APEX2'
_computing_data_reduction 'Bruker SAINT'
_computing_molecular_graphics 'Bruker SHELXTL'
_computing_publication_material 'Bruker SHELXTL'
_computing_structure_refinement 'SHELXL-97 (Sheldrick, 1997)'
_computing_structure_solution 'SHELXS-97 (Sheldrick, 1990)'
_diffrn_ambient_temperature 296(2)
_diffrn_measured_fraction_theta_full 0.999
_diffrn_measured_fraction_theta_max 0.999
_diffrn_measurement_device_type 'Bruker APEX-II CCD'
_diffrn_measurement_method '\f and \w scans'
_diffrn_radiation_monochromator graphite
_diffrn_radiation_source 'fine-focus sealed tube'
_diffrn_radiation_type MoK\a
_diffrn_radiation_wavelength 0.71073
_diffrn_reflns_av_R_equivalents 0.0747
_diffrn_reflns_av_sigmaI/netI 0.0866
_diffrn_reflns_limit_h_max 6
_diffrn_reflns_limit_h_min -6
_diffrn_reflns_limit_k_max 22
_diffrn_reflns_limit_k_min -22
_diffrn_reflns_limit_l_max 11
_diffrn_reflns_limit_l_min -11
_diffrn_reflns_number 13393
_diffrn_reflns_theta_full 25.00
_diffrn_reflns_theta_max 25.00
_diffrn_reflns_theta_min 2.07
_diffrn_standards_number 0
_exptl_absorpt_coefficient_mu 2.003
_exptl_absorpt_correction_T_max 1.0000
_exptl_absorpt_correction_T_min 0.6936
_exptl_absorpt_correction_type numerical
_exptl_absorpt_process_details 'SADABS (Sheldrick, 1996)'
_exptl_crystal_colour colorless
_exptl_crystal_density_diffrn 1.325
_exptl_crystal_density_method 'not measured'
_exptl_crystal_description block
_exptl_crystal_F_000 452
_exptl_crystal_size_max 0.25
_exptl_crystal_size_mid 0.20
_exptl_crystal_size_min 0.18
_refine_diff_density_max 0.633
_refine_diff_density_min -0.313
_refine_diff_density_rms 0.064
_refine_ls_abs_structure_details 'Flack H D (1983), Acta Cryst. A39, 876-881'
_refine_ls_abs_structure_Flack 0.037(15)
_refine_ls_extinction_method none
_refine_ls_goodness_of_fit_ref 1.012
_refine_ls_hydrogen_treatment constr
_refine_ls_matrix_type full
_refine_ls_number_parameters 234
_refine_ls_number_reflns 3807
_refine_ls_number_restraints 1
_refine_ls_restrained_S_all 1.012
_refine_ls_R_factor_all 0.1080
_refine_ls_R_factor_gt 0.0591
_refine_ls_shift/su_max 0.000
_refine_ls_shift/su_mean 0.000
_refine_ls_structure_factor_coef Fsqd
_refine_ls_weighting_details 'calc w=1/[\s^2^(Fo^2^)+(0.0763P)^2^+0.0000P] where P=(Fo^2^+2Fc^2^)/3'
_refine_ls_weighting_scheme calc
_refine_ls_wR_factor_gt 0.1316
_refine_ls_wR_factor_ref 0.1513
_reflns_number_gt 2399
_reflns_number_total 3807
_reflns_threshold_expression >2sigma(I)
_cod_data_source_file ol403388w_si_003.cif
_cod_data_source_block 1
_cod_original_sg_symbol_H-M P2(1)
_cod_database_code 1513545

loop_
_symmetry_equiv_pos_as_xyz
'x, y, z'
'-x, y+1/2, -z'

loop_
_atom_site_label
_atom_site_type_symbol
_atom_site_fract_x
_atom_site_fract_y
_atom_site_fract_z
_atom_site_U_iso_or_equiv
_atom_site_adp_type
_atom_site_occupancy
_atom_site_symmetry_multiplicity
_atom_site_calc_flag
_atom_site_refinement_flags
Br1 Br 0.2010(2) 0.39090(5) 0.07268(11) 0.1214(5) Uani 1 1 d .
N1 N 0.2132(6) 0.6708(3) 0.5256(4) 0.0470(11) Uani 1 1 d .
H20 H 0.0878 0.6649 0.5624 0.056 Uiso 1 1 calc R
O2 O -0.1935(6) 0.7022(2) 0.3698(5) 0.0647(12) Uani 1 1 d .
H2 H -0.1671 0.6687 0.4218 0.097 Uiso 1 1 calc R
C10 C 0.3487(10) 0.6828(4) 0.7865(6) 0.0586(15) Uani 1 1 d .
C6 C 0.2085(9) 0.6062(3) 0.3064(6) 0.0450(13) Uani 1 1 d .
C7 C 0.2125(7) 0.6766(3) 0.3789(5) 0.0404(12) Uani 1 1 d .
H7 H 0.3560 0.6999 0.3617 0.048 Uiso 1 1 calc R
O6 O 0.2327(7) 0.8320(2) 0.3337(5) 0.0558(11) Uani 1 1 d .
C9 C -0.0116(11) 0.7315(3) 0.1737(7) 0.0619(17) Uani 1 1 d .
H9A H -0.0635 0.6865 0.1372 0.093 Uiso 1 1 calc R
H9B H 0.1325 0.7430 0.1409 0.093 Uiso 1 1 calc R
H9C H -0.1217 0.7674 0.1454 0.093 Uiso 1 1 calc R
O8 O 0.5858(11) 0.6074(4) 0.6223(5) 0.116(2) Uani 1 1 d .
C1 C 0.2059(13) 0.4780(3) 0.1699(7) 0.0620(17) Uani 1 1 d .
O10 O -0.0435(7) 0.8241(2) 0.4768(5) 0.0638(12) Uani 1 1 d .
C3 C 0.3803(10) 0.5888(3) 0.2268(7) 0.0583(16) Uani 1 1 d .
H3 H 0.5010 0.6201 0.2206 0.070 Uiso 1 1 calc R
C2 C 0.3762(12) 0.5249(3) 0.1552(7) 0.0652(18) Uani 1 1 d .
H2A H 0.4889 0.5147 0.0981 0.078 Uiso 1 1 calc R
C8 C 0.0163(8) 0.7275(3) 0.3249(6) 0.0456(14) Uani 1 1 d .
C15 C 0.3081(10) 0.9052(3) 0.3676(8) 0.0614(17) Uani 1 1 d .
C13 C 0.1965(14) 0.6191(4) 0.8141(7) 0.080(2) Uani 1 1 d .
H13A H 0.2730 0.5759 0.7939 0.119 Uiso 1 1 calc R
H13B H 0.0547 0.6225 0.7576 0.119 Uiso 1 1 calc R
H13C H 0.1669 0.6191 0.9080 0.119 Uiso 1 1 calc R
C11 C 0.2180(16) 0.7531(4) 0.7908(9) 0.089(2) Uani 1 1 d .
H11A H 0.1591 0.7580 0.8777 0.134 Uiso 1 1 calc R
H11B H 0.0938 0.7534 0.7203 0.134 Uiso 1 1 calc R
H11C H 0.3194 0.7918 0.7772 0.134 Uiso 1 1 calc R
C12 C 0.5593(11) 0.6829(6) 0.8877(7) 0.089(2) Uani 1 1 d .
H12A H 0.6625 0.7192 0.8636 0.134 Uiso 1 1 calc R
H12B H 0.6334 0.6375 0.8864 0.134 Uiso 1 1 calc R
H12C H 0.5154 0.6919 0.9773 0.134 Uiso 1 1 calc R
C14 C 0.0631(10) 0.8003(3) 0.3882(7) 0.0492(15) Uani 1 1 d .
C5 C 0.0385(12) 0.5561(3) 0.3182(8) 0.0650(18) Uani 1 1 d .
H5 H -0.0758 0.5653 0.3746 0.078 Uiso 1 1 calc R
C17 C 0.1058(10) 0.9558(4) 0.3432(9) 0.081(2) Uani 1 1 d .
H17A H 0.0269 0.9467 0.2552 0.122 Uiso 1 1 calc R
H17B H 0.1600 1.0039 0.3469 0.122 Uiso 1 1 calc R
H17C H 0.0033 0.9487 0.4120 0.122 Uiso 1 1 calc R
C4 C 0.0358(13) 0.4931(4) 0.2482(8) 0.077(2) Uani 1 1 d .
H4 H -0.0827 0.4609 0.2547 0.092 Uiso 1 1 calc R
C16 C 0.4132(13) 0.9070(5) 0.5114(9) 0.094(3) Uani 1 1 d .
H16A H 0.3073 0.8880 0.5702 0.141 Uiso 1 1 calc R
H16B H 0.4498 0.9551 0.5371 0.141 Uiso 1 1 calc R
H16C H 0.5502 0.8789 0.5193 0.141 Uiso 1 1 calc R
C18 C 0.4757(13) 0.9177(4) 0.2635(10) 0.096(3) Uani 1 1 d .
H18A H 0.6040 0.8865 0.2812 0.144 Uiso 1 1 calc R
H18B H 0.5273 0.9661 0.2690 0.144 Uiso 1 1 calc R
H18C H 0.4023 0.9086 0.1741 0.144 Uiso 1 1 calc R
S1 S 0.4589(2) 0.67558(10) 0.61962(15) 0.0601(4) Uani 1 1 d .

loop_
_atom_site_aniso_label
_atom_site_aniso_U_11
_atom_site_aniso_U_22
_atom_site_aniso_U_33
_atom_site_aniso_U_23
_atom_site_aniso_U_13
_atom_site_aniso_U_12
Br1 0.1755(10) 0.0669(5) 0.1254(8) -0.0353(5) 0.0324(7) -0.0209(6)
N1 0.023(2) 0.070(3) 0.047(3) 0.006(2) -0.0042(18) -0.007(2)
O2 0.0298(19) 0.075(3) 0.088(4) 0.013(2) -0.0045(19) -0.0084(18)
C10 0.062(3) 0.068(4) 0.042(3) -0.003(3) -0.013(3) -0.010(4)
C6 0.039(3) 0.055(3) 0.041(3) 0.004(3) 0.002(3) 0.003(3)
C7 0.025(2) 0.056(3) 0.040(3) -0.001(3) 0.001(2) -0.008(3)
O6 0.043(2) 0.049(2) 0.077(3) -0.003(2) 0.013(2) -0.0057(18)
C9 0.065(4) 0.069(4) 0.049(4) 0.007(3) -0.009(3) -0.005(3)
O8 0.118(4) 0.163(6) 0.066(4) -0.002(3) -0.002(3) 0.088(4)
C1 0.088(5) 0.046(3) 0.050(4) -0.005(3) 0.000(4) -0.007(3)
O10 0.056(3) 0.062(3) 0.075(3) -0.007(2) 0.018(2) 0.006(2)
C3 0.049(4) 0.062(4) 0.064(4) 0.000(3) 0.008(3) -0.013(3)
C2 0.078(5) 0.062(4) 0.057(4) -0.004(3) 0.015(3) 0.002(4)
C8 0.022(3) 0.061(3) 0.053(4) 0.006(3) 0.000(2) -0.004(2)
C15 0.041(3) 0.054(4) 0.089(5) -0.002(3) 0.003(3) -0.004(3)
C13 0.091(6) 0.090(5) 0.059(5) 0.009(4) 0.012(4) -0.014(4)
C11 0.111(6) 0.084(5) 0.071(5) -0.014(4) 0.000(4) 0.035(5)
C12 0.070(4) 0.144(7) 0.053(4) 0.004(5) -0.005(3) -0.008(5)
C14 0.040(3) 0.048(3) 0.059(4) -0.001(3) -0.001(3) 0.003(3)
C5 0.058(4) 0.057(4) 0.084(5) 0.001(3) 0.023(4) -0.011(3)
C17 0.048(4) 0.053(4) 0.139(8) -0.005(4) -0.008(4) 0.007(3)
C4 0.076(5) 0.057(4) 0.098(6) -0.007(4) 0.017(5) -0.027(3)
C16 0.065(5) 0.101(7) 0.112(7) -0.017(5) -0.010(5) 0.001(4)
C18 0.066(5) 0.086(5) 0.137(8) 0.002(5) 0.022(5) -0.021(4)
S1 0.0370(7) 0.0927(12) 0.0494(9) -0.0004(9) -0.0033(6) 0.0028(9)

loop_
_atom_type_symbol
_atom_type_description
_atom_type_scat_dispersion_real
_atom_type_scat_dispersion_imag
_atom_type_scat_source
C C 0.0033 0.0016 'International Tables Vol C Tables 4.2.6.8 and 6.1.1.4'
H H 0.0000 0.0000 'International Tables Vol C Tables 4.2.6.8 and 6.1.1.4'
N N 0.0061 0.0033 'International Tables Vol C Tables 4.2.6.8 and 6.1.1.4'
O O 0.0106 0.0060 'International Tables Vol C Tables 4.2.6.8 and 6.1.1.4'
S S 0.1246 0.1234 'International Tables Vol C Tables 4.2.6.8 and 6.1.1.4'
Br Br -0.2901 2.4595 'International Tables Vol C Tables 4.2.6.8 and 6.1.1.4'

loop_
_geom_angle_atom_site_label_1
_geom_angle_atom_site_label_2
_geom_angle_atom_site_label_3
_geom_angle
C7 N1 S1 118.5(3)
C12 C10 C11 111.2(6)
C12 C10 C13 109.7(6)
C11 C10 C13 111.6(6)
C12 C10 S1 104.8(5)
C11 C10 S1 108.1(5)
C13 C10 S1 111.3(4)
C3 C6 C5 117.3(5)
C3 C6 C7 120.1(5)
C5 C6 C7 122.6(5)
N1 C7 C6 113.9(5)
N1 C7 C8 108.6(4)
C6 C7 C8 113.8(4)
C14 O6 C15 123.5(5)
C4 C1 C2 121.3(6)
C4 C1 Br1 119.7(5)
C2 C1 Br1 119.0(6)
C6 C3 C2 121.1(6)
C1 C2 C3 119.1(6)
O2 C8 C9 108.2(5)
O2 C8 C14 107.5(5)
C9 C8 C14 111.5(5)
O2 C8 C7 108.7(4)
C9 C8 C7 112.4(5)
C14 C8 C7 108.4(4)
O6 C15 C16 108.8(6)
O6 C15 C18 101.1(5)
C16 C15 C18 114.0(6)
O6 C15 C17 109.6(5)
C16 C15 C17 112.5(6)
C18 C15 C17 110.1(6)
O10 C14 O6 126.2(5)
O10 C14 C8 123.1(5)
O6 C14 C8 110.8(5)
C4 C5 C6 121.4(6)
C1 C4 C5 119.8(6)
O8 S1 N1 112.0(3)
O8 S1 C10 105.6(3)
N1 S1 C10 98.3(2)

loop_
_geom_bond_atom_site_label_1
_geom_bond_atom_site_label_2
_geom_bond_distance
Br1 C1 1.900(6)
N1 C7 1.452(7)
N1 S1 1.643(4)
O2 C8 1.432(6)
C10 C12 1.515(8)
C10 C11 1.533(10)
C10 C13 1.537(9)
C10 S1 1.833(6)
C6 C3 1.378(8)
C6 C5 1.388(8)
C6 C7 1.506(8)
C7 C8 1.555(7)
O6 C14 1.320(7)
O6 C15 1.479(7)
C9 C8 1.489(9)
O8 S1 1.484(6)
C1 C4 1.352(10)
C1 C2 1.354(9)
O10 C14 1.210(7)
C3 C2 1.395(9)
C8 C14 1.521(8)
C15 C16 1.494(11)
C15 C18 1.509(11)
C15 C17 1.525(9)
C5 C4 1.373(9)
